data_4515328
loop_
_publ_author_name
'Wong, Michael Y.'
'Krotkus, Simonas'
'Copley, Graeme'
'Li, Wenbo'
'Murawski, Caroline'
'Hall, David'
'Hedley, Gordon J.'
'Jaricot, Marie'
'Cordes, David B.'
'Slawin, Alexandra M. Z.'
'Olivier, Yoann'
'Beljonne, David'
'Muccioli, Luca'
'Moral, Monica'
'Sancho-Garcia, Juan-Carlos'
'Gather, Malte C.'
'Samuel, Ifor D. W.'
'Zysman-Colman, Eli'

_publ_section_title
;
 Deep-Blue Oxadiazole-Containing Thermally Activated Delayed Fluorescence
 Emitters for Organic Light-Emitting Diodes.
;
_journal_issue 39
_journal_name_full 'ACS applied materials &amp; interfaces'
_journal_page_first 33360
_journal_page_last 33372
_journal_paper_doi 10.1021/acsami.8b11136
_journal_volume 10
_journal_year 2018
_chemical_formula_moiety 'C46 H28 N6 O2'
_chemical_formula_sum 'C46 H28 N6 O2'
_chemical_formula_weight 696.77
_space_group_crystal_system triclinic
_space_group_IT_number 2
_space_group_name_Hall '-P 1'
_space_group_name_H-M_alt 'P -1'
_atom_sites_solution_hydrogens geom
_atom_sites_solution_primary direct
_atom_sites_solution_secondary difmap
_audit_creation_date 2018-03-29
_audit_creation_method 'by CrystalStructure 4.3'
_cell_angle_alpha 85.4896(10)
_cell_angle_beta 89.831(5)
_cell_angle_gamma 87.493(7)
_cell_formula_units_Z 2
_cell_length_a 9.9371(9)
_cell_length_b 10.2665(16)
_cell_length_c 16.5131(17)
_cell_measurement_reflns_used 1854
_cell_measurement_temperature 125
_cell_measurement_theta_max 68.30
_cell_measurement_theta_min 24.40
_cell_volume 1677.8(3)
_computing_cell_refinement 'CrystalClear-SM Expert 3.1 b27'
_computing_data_collection 'CrystalClear-SM Expert 3.1 b27 (Rigaku, 20112)'
_computing_data_reduction 'CrystalClear-SM Expert 3.1 b27'
_computing_molecular_graphics 'CrystalStructure 4.3'
_computing_publication_material 'CrystalStructure 4.3 (Rigaku, 2018)'
_computing_structure_refinement 'SHELXL Version 2018/3 (Sheldrick, 2008)'
_computing_structure_solution 'SIR2011 (Burla, et al., 2012)'
_diffrn_ambient_temperature 125
_diffrn_detector_area_resol_mean 5.814
_diffrn_measured_fraction_theta_full 0.968
_diffrn_measured_fraction_theta_max 0.967
_diffrn_measurement_device_type 'Rigaku XtaLAB P100'
_diffrn_measurement_method \w
_diffrn_radiation_type 'Cu K\a'
_diffrn_radiation_wavelength 1.54187
_diffrn_reflns_av_R_equivalents 0.0160
_diffrn_reflns_av_unetI/netI 0.0139
_diffrn_reflns_Laue_measured_fraction_full 0.968
_diffrn_reflns_Laue_measured_fraction_max 0.967
_diffrn_reflns_limit_h_max 11
_diffrn_reflns_limit_h_min -11
_diffrn_reflns_limit_k_max 11
_diffrn_reflns_limit_k_min -12
_diffrn_reflns_limit_l_max 19
_diffrn_reflns_limit_l_min -19
_diffrn_reflns_number 18031
_diffrn_reflns_point_group_measured_fraction_full 0.968
_diffrn_reflns_point_group_measured_fraction_max 0.967
_diffrn_reflns_theta_full 67.687
_diffrn_reflns_theta_max 68.299
_diffrn_reflns_theta_min 5.202
_diffrn_standards_number 0
_exptl_absorpt_coefficient_mu 0.692
_exptl_absorpt_correction_T_max 0.979
_exptl_absorpt_correction_T_min 0.880
_exptl_absorpt_correction_type multi-scan
_exptl_absorpt_process_details 'REQAB (Rigaku, 1998)'
_exptl_crystal_colour colorless
_exptl_crystal_density_diffrn 1.379
_exptl_crystal_density_method 'not measured'
_exptl_crystal_description prism
_exptl_crystal_F_000 724.00
_exptl_crystal_size_max 0.050
_exptl_crystal_size_mid 0.030
_exptl_crystal_size_min 0.030
_refine_diff_density_max 0.24
_refine_diff_density_min -0.29
_refine_ls_extinction_method none
_refine_ls_goodness_of_fit_ref 1.118
_refine_ls_hydrogen_treatment constr
_refine_ls_number_parameters 487
_refine_ls_number_reflns 5947
_refine_ls_number_restraints 0
_refine_ls_R_factor_all 0.0344
_refine_ls_R_factor_gt 0.0321
_refine_ls_shift/su_max 0.001
_refine_ls_structure_factor_coef Fsqd
_refine_ls_weighting_details 'w = 1/[\s^2^(Fo^2^)+(0.0518P)^2^+0.4287P] where P=(Fo^2^+2Fc^2^)/3'
_refine_ls_weighting_scheme calc
_refine_ls_wR_factor_gt 0.0879
_refine_ls_wR_factor_ref 0.0952
_reflns_Friedel_coverage 0.000
_reflns_number_gt 5617
_reflns_number_total 5947
_reflns_threshold_expression F^2^>2.0\s(F^2^)
_cod_data_source_file am8b11136_si_002.cif
_cod_data_source_block 2CzdOXDPh
_cod_database_code 4515328

loop_
_space_group_symop_id
_space_group_symop_operation_xyz
1 +X,+Y,+Z
2 -X,-Y,-Z

loop_
_atom_site_label
_atom_site_type_symbol
_atom_site_fract_x
_atom_site_fract_y
_atom_site_fract_z
_atom_site_U_iso_or_equiv
_atom_site_adp_type
_atom_site_occupancy
_atom_site_site_symmetry_order
_atom_site_calc_flag
_atom_site_refinement_flags_posn
_atom_site_refinement_flags_adp
O34 O 0.18550(8) 0.58772(7) 1.00461(4) 0.02114(18) Uani 1 1 d . .
O45 O -0.22155(7) 0.79965(7) 1.02130(4) 0.02014(17) Uani 1 1 d . .
N7 N -0.02398(9) 0.95784(9) 0.69703(5) 0.0192(2) Uani 1 1 d . .
N20 N 0.21110(9) 0.78445(9) 0.72278(5) 0.0185(2) Uani 1 1 d . .
N36 N 0.07582(11) 0.56650(11) 1.12061(6) 0.0309(2) Uani 1 1 d . .
N37 N 0.00935(11) 0.66482(11) 1.06974(6) 0.0309(2) Uani 1 1 d . .
N47 N -0.29347(10) 0.99732(10) 1.05010(6) 0.0253(2) Uani 1 1 d . .
N48 N -0.18819(10) 1.00918(9) 0.99299(6) 0.0242(2) Uani 1 1 d . .
C1 C 0.00884(11) 0.89546(10) 0.77442(6) 0.0180(2) Uani 1 1 d . .
C2 C 0.11670(10) 0.80325(10) 0.78564(6) 0.0178(2) Uani 1 1 d . .
C3 C 0.13391(11) 0.73276(10) 0.86055(6) 0.0186(2) Uani 1 1 d . .
H3 H 0.205279 0.668163 0.867067 0.022 Uiso 1 1 calc R U
C4 C 0.04972(11) 0.75384(10) 0.92650(6) 0.0181(2) Uani 1 1 d . .
C5 C -0.05299(10) 0.85301(10) 0.91662(6) 0.0178(2) Uani 1 1 d . .
C6 C -0.07121(11) 0.92093(10) 0.84103(7) 0.0189(2) Uani 1 1 d . .
H6 H -0.140946 0.987232 0.834625 0.023 Uiso 1 1 calc R U
C8 C -0.06960(11) 0.89129(11) 0.63134(6) 0.0191(2) Uani 1 1 d . .
C9 C -0.06420(12) 0.75832(11) 0.62054(7) 0.0229(2) Uani 1 1 d . .
H9 H -0.026320 0.696283 0.660767 0.027 Uiso 1 1 calc R U
C10 C -0.11627(12) 0.71948(12) 0.54873(7) 0.0260(3) Uani 1 1 d . .
H10 H -0.113029 0.629225 0.539496 0.031 Uiso 1 1 calc R U
C11 C -0.17321(12) 0.81011(12) 0.48989(7) 0.0264(3) Uani 1 1 d . .
H11 H -0.206862 0.780825 0.441003 0.032 Uiso 1 1 calc R U
C12 C -0.18128(11) 0.94169(12) 0.50176(7) 0.0243(2) Uani 1 1 d . .
H12 H -0.221183 1.002968 0.461824 0.029 Uiso 1 1 calc R U
C13 C -0.12976(11) 0.98332(11) 0.57352(6) 0.0201(2) Uani 1 1 d . .
C14 C -0.12465(11) 1.10985(11) 0.60541(7) 0.0208(2) Uani 1 1 d . .
C15 C -0.16924(12) 1.23530(12) 0.57531(7) 0.0270(3) Uani 1 1 d . .
H15 H -0.212353 1.249194 0.523897 0.032 Uiso 1 1 calc R U
C16 C -0.14927(13) 1.33848(12) 0.62193(8) 0.0306(3) Uani 1 1 d . .
H16 H -0.179547 1.424289 0.602501 0.037 Uiso 1 1 calc R U
C17 C -0.08508(12) 1.31857(12) 0.69738(8) 0.0281(3) Uani 1 1 d . .
H17 H -0.072349 1.391502 0.728109 0.034 Uiso 1 1 calc R U
C18 C -0.03941(11) 1.19501(11) 0.72864(7) 0.0234(2) Uani 1 1 d . .
H18 H 0.004516 1.182008 0.779836 0.028 Uiso 1 1 calc R U
C19 C -0.06087(11) 1.09100(11) 0.68159(7) 0.0195(2) Uani 1 1 d . .
C21 C 0.29834(11) 0.87982(11) 0.69200(6) 0.0193(2) Uani 1 1 d . .
C22 C 0.30486(11) 1.00917(11) 0.71073(7) 0.0220(2) Uani 1 1 d . .
H22 H 0.242080 1.046485 0.746752 0.026 Uiso 1 1 calc R U
C23 C 0.40678(12) 1.08138(12) 0.67466(7) 0.0258(3) Uani 1 1 d . .
H23 H 0.414345 1.169839 0.686486 0.031 Uiso 1 1 calc R U
C24 C 0.49884(12) 1.02657(12) 0.62112(7) 0.0281(3) Uani 1 1 d . .
H24 H 0.567238 1.078586 0.597005 0.034 Uiso 1 1 calc R U
C25 C 0.49161(12) 0.89803(12) 0.60289(7) 0.0259(3) Uani 1 1 d . .
H25 H 0.554176 0.861594 0.566397 0.031 Uiso 1 1 calc R U
C26 C 0.39081(11) 0.82246(11) 0.63898(6) 0.0211(2) Uani 1 1 d . .
C27 C 0.35775(11) 0.68663(11) 0.63742(7) 0.0217(2) Uani 1 1 d . .
C28 C 0.40941(13) 0.58252(12) 0.59521(7) 0.0280(3) Uani 1 1 d . .
H28 H 0.483668 0.593968 0.559377 0.034 Uiso 1 1 calc R U
C29 C 0.35077(14) 0.46274(12) 0.60644(8) 0.0314(3) Uani 1 1 d . .
H29 H 0.384379 0.391881 0.577447 0.038 Uiso 1 1 calc R U
C30 C 0.24259(13) 0.44456(12) 0.65996(8) 0.0281(3) Uani 1 1 d . .
H30 H 0.203874 0.361410 0.666543 0.034 Uiso 1 1 calc R U
C31 C 0.19068(11) 0.54521(11) 0.70358(7) 0.0229(2) Uani 1 1 d . .
H31 H 0.118338 0.532182 0.740662 0.027 Uiso 1 1 calc R U
C32 C 0.24860(11) 0.66597(11) 0.69096(6) 0.0196(2) Uani 1 1 d . .
C33 C 0.07595(11) 0.67345(11) 1.00263(7) 0.0194(2) Uani 1 1 d . .
C35 C 0.17809(12) 0.52484(11) 1.08026(7) 0.0211(2) Uani 1 1 d . .
C38 C 0.27952(12) 0.42337(11) 1.10578(7) 0.0245(3) Uani 1 1 d . .
C39 C 0.26575(14) 0.35375(13) 1.18146(8) 0.0327(3) Uani 1 1 d . .
H39 H 0.191835 0.373159 1.215763 0.039 Uiso 1 1 calc R U
C40 C 0.36124(16) 0.25610(14) 1.20579(10) 0.0437(4) Uani 1 1 d . .
H40 H 0.352745 0.208482 1.257110 0.052 Uiso 1 1 calc R U
C41 C 0.46907(16) 0.22746(14) 1.15574(10) 0.0457(4) Uani 1 1 d . .
H41 H 0.533679 0.159971 1.172733 0.055 Uiso 1 1 calc R U
C42 C 0.48277(15) 0.29654(14) 1.08147(9) 0.0400(3) Uani 1 1 d . .
H42 H 0.556956 0.276815 1.047453 0.048 Uiso 1 1 calc R U
C43 C 0.38817(13) 0.39522(12) 1.05614(8) 0.0299(3) Uani 1 1 d . .
H43 H 0.397947 0.443153 1.005019 0.036 Uiso 1 1 calc R U
C44 C -0.14973(11) 0.89125(10) 0.97888(6) 0.0181(2) Uani 1 1 d . .
C46 C -0.30946(11) 0.87299(11) 1.06410(6) 0.0196(2) Uani 1 1 d . .
C49 C -0.40673(11) 0.80313(11) 1.11554(6) 0.0207(2) Uani 1 1 d . .
C50 C -0.53233(12) 0.86191(12) 1.13001(8) 0.0277(3) Uani 1 1 d . .
H50 H -0.554196 0.948534 1.108057 0.033 Uiso 1 1 calc R U
C51 C -0.62516(13) 0.79284(13) 1.17676(9) 0.0338(3) Uani 1 1 d . .
H51 H -0.710975 0.832604 1.187067 0.041 Uiso 1 1 calc R U
C52 C -0.59412(12) 0.66642(12) 1.20862(8) 0.0283(3) Uani 1 1 d . .
H52 H -0.658485 0.619966 1.240725 0.034 Uiso 1 1 calc R U
C53 C -0.46964(12) 0.60764(12) 1.19382(7) 0.0258(3) Uani 1 1 d . .
H53 H -0.448771 0.520596 1.215379 0.031 Uiso 1 1 calc R U
C54 C -0.37535(12) 0.67559(11) 1.14756(7) 0.0238(2) Uani 1 1 d . .
H54 H -0.289525 0.635509 1.137658 0.029 Uiso 1 1 calc R U

loop_
_atom_site_aniso_label
_atom_site_aniso_U_11
_atom_site_aniso_U_22
_atom_site_aniso_U_33
_atom_site_aniso_U_23
_atom_site_aniso_U_13
_atom_site_aniso_U_12
O34 0.0227(4) 0.0235(4) 0.0166(4) 0.0006(3) -0.0004(3) 0.0026(3)
O45 0.0186(4) 0.0214(4) 0.0205(4) -0.0024(3) 0.0054(3) -0.0008(3)
N7 0.0215(5) 0.0203(5) 0.0155(4) -0.0002(3) -0.0001(3) 0.0011(4)
N20 0.0182(4) 0.0209(5) 0.0164(4) -0.0010(3) 0.0033(3) -0.0006(4)
N36 0.0304(6) 0.0401(6) 0.0198(5) 0.0086(4) 0.0016(4) 0.0062(5)
N37 0.0298(5) 0.0415(6) 0.0189(5) 0.0067(4) 0.0036(4) 0.0099(5)
N47 0.0262(5) 0.0250(5) 0.0250(5) -0.0042(4) 0.0095(4) -0.0011(4)
N48 0.0255(5) 0.0237(5) 0.0236(5) -0.0038(4) 0.0079(4) -0.0022(4)
C1 0.0180(5) 0.0197(5) 0.0162(5) -0.0003(4) -0.0009(4) -0.0026(4)
C2 0.0168(5) 0.0208(5) 0.0162(5) -0.0030(4) 0.0018(4) -0.0025(4)
C3 0.0169(5) 0.0200(5) 0.0187(5) -0.0017(4) -0.0006(4) 0.0002(4)
C4 0.0183(5) 0.0199(5) 0.0164(5) -0.0017(4) -0.0006(4) -0.0032(4)
C5 0.0168(5) 0.0199(5) 0.0174(5) -0.0033(4) 0.0001(4) -0.0033(4)
C6 0.0170(5) 0.0198(5) 0.0200(5) -0.0020(4) 0.0000(4) -0.0002(4)
C8 0.0167(5) 0.0248(5) 0.0154(5) -0.0006(4) 0.0023(4) -0.0008(4)
C9 0.0235(6) 0.0241(6) 0.0205(5) 0.0003(4) 0.0003(4) 0.0005(4)
C10 0.0279(6) 0.0263(6) 0.0246(6) -0.0050(5) 0.0019(5) -0.0031(5)
C11 0.0251(6) 0.0363(7) 0.0187(5) -0.0060(5) -0.0002(4) -0.0038(5)
C12 0.0207(5) 0.0341(6) 0.0175(5) 0.0022(5) -0.0001(4) -0.0012(5)
C13 0.0164(5) 0.0263(6) 0.0172(5) 0.0020(4) 0.0030(4) -0.0005(4)
C14 0.0172(5) 0.0249(6) 0.0196(5) 0.0029(4) 0.0040(4) -0.0004(4)
C15 0.0262(6) 0.0274(6) 0.0258(6) 0.0066(5) 0.0027(5) 0.0017(5)
C16 0.0317(6) 0.0214(6) 0.0373(7) 0.0060(5) 0.0080(5) 0.0013(5)
C17 0.0274(6) 0.0223(6) 0.0350(7) -0.0039(5) 0.0107(5) -0.0048(5)
C18 0.0211(5) 0.0253(6) 0.0239(6) -0.0023(4) 0.0054(4) -0.0037(4)
C19 0.0167(5) 0.0208(5) 0.0203(5) 0.0019(4) 0.0052(4) -0.0003(4)
C21 0.0178(5) 0.0250(5) 0.0143(5) 0.0025(4) -0.0015(4) -0.0004(4)
C22 0.0221(5) 0.0256(6) 0.0179(5) 0.0000(4) -0.0016(4) 0.0000(4)
C23 0.0253(6) 0.0266(6) 0.0251(6) 0.0023(5) -0.0039(5) -0.0040(5)
C24 0.0226(6) 0.0343(6) 0.0262(6) 0.0072(5) 0.0011(5) -0.0060(5)
C25 0.0215(6) 0.0350(6) 0.0200(6) 0.0033(5) 0.0039(4) 0.0007(5)
C26 0.0196(5) 0.0285(6) 0.0143(5) 0.0022(4) 0.0000(4) 0.0017(4)
C27 0.0207(5) 0.0277(6) 0.0162(5) -0.0002(4) 0.0008(4) 0.0025(4)
C28 0.0283(6) 0.0336(6) 0.0216(6) -0.0031(5) 0.0075(5) 0.0039(5)
C29 0.0377(7) 0.0290(6) 0.0278(6) -0.0081(5) 0.0065(5) 0.0044(5)
C30 0.0309(6) 0.0242(6) 0.0295(6) -0.0048(5) 0.0018(5) -0.0001(5)
C31 0.0215(5) 0.0249(6) 0.0221(5) -0.0015(4) 0.0023(4) 0.0008(4)
C32 0.0190(5) 0.0239(5) 0.0156(5) -0.0015(4) -0.0002(4) 0.0029(4)
C33 0.0188(5) 0.0209(5) 0.0184(5) -0.0019(4) -0.0010(4) 0.0005(4)
C35 0.0256(6) 0.0223(5) 0.0153(5) 0.0012(4) -0.0029(4) -0.0042(4)
C38 0.0288(6) 0.0210(5) 0.0240(6) -0.0018(4) -0.0100(5) -0.0031(5)
C39 0.0382(7) 0.0289(6) 0.0303(7) 0.0062(5) -0.0121(5) -0.0082(5)
C40 0.0522(9) 0.0307(7) 0.0464(8) 0.0131(6) -0.0272(7) -0.0081(6)
C41 0.0475(9) 0.0282(7) 0.0612(10) -0.0069(7) -0.0343(8) 0.0079(6)
C42 0.0350(7) 0.0388(7) 0.0475(8) -0.0171(6) -0.0188(6) 0.0106(6)
C43 0.0314(6) 0.0308(6) 0.0280(6) -0.0079(5) -0.0094(5) 0.0041(5)
C44 0.0173(5) 0.0209(5) 0.0160(5) -0.0009(4) -0.0002(4) -0.0029(4)
C46 0.0181(5) 0.0245(5) 0.0164(5) -0.0046(4) 0.0011(4) 0.0021(4)
C49 0.0200(5) 0.0259(6) 0.0166(5) -0.0041(4) 0.0012(4) -0.0020(4)
C50 0.0232(6) 0.0269(6) 0.0327(6) -0.0015(5) 0.0049(5) 0.0020(5)
C51 0.0215(6) 0.0344(7) 0.0452(8) -0.0033(6) 0.0110(5) 0.0019(5)
C52 0.0250(6) 0.0324(6) 0.0282(6) -0.0048(5) 0.0075(5) -0.0075(5)
C53 0.0276(6) 0.0255(6) 0.0243(6) -0.0014(5) 0.0021(5) -0.0028(5)
C54 0.0214(5) 0.0278(6) 0.0219(6) -0.0026(4) 0.0033(4) 0.0022(4)

loop_
_atom_type_symbol
_atom_type_description
_atom_type_scat_dispersion_real
_atom_type_scat_dispersion_imag
_atom_type_scat_source
C C 0.0181 0.0091
;
International Tables for Crystallography
(Vol. C, Tables 4.2.6.8 and 6.1.1.4)
;
H H 0.0000 0.0000
;
International Tables for Crystallography
(Vol. C, Table 6.1.1.4)
;
N N 0.0311 0.0180
;
International Tables for Crystallography
(Vol. C, Tables 4.2.6.8 and 6.1.1.4)
;
O O 0.0492 0.0322
;
International Tables for Crystallography
(Vol. C, Tables 4.2.6.8 and 6.1.1.4)
;

loop_
_geom_angle_atom_site_label_1
_geom_angle_atom_site_label_2
_geom_angle_atom_site_label_3
_geom_angle
C35 O34 C33 102.91(8)
C44 O45 C46 102.80(8)
C19 N7 C8 107.88(9)
C19 N7 C1 125.09(9)
C8 N7 C1 123.72(9)
C32 N20 C21 108.61(9)
C32 N20 C2 126.65(9)
C21 N20 C2 123.98(9)
C35 N36 N37 106.42(9)
C33 N37 N36 106.59(10)
C46 N47 N48 105.92(9)
C44 N48 N47 106.08(9)
C6 C1 C2 118.38(10)
C6 C1 N7 119.64(9)
C2 C1 N7 121.91(9)
C3 C2 C1 119.45(10)
C3 C2 N20 119.59(9)
C1 C2 N20 120.92(9)
C2 C3 C4 122.13(10)
C2 C3 H3 118.9
C4 C3 H3 118.9
C3 C4 C5 118.23(10)
C3 C4 C33 117.77(10)
C5 C4 C33 123.98(10)
C6 C5 C4 119.14(10)
C6 C5 C44 114.51(9)
C4 C5 C44 126.31(10)
C5 C6 C1 122.43(10)
C5 C6 H6 118.8
C1 C6 H6 118.8
C9 C8 C13 121.65(10)
C9 C8 N7 129.69(10)
C13 C8 N7 108.63(9)
C10 C9 C8 117.50(10)
C10 C9 H9 121.2
C8 C9 H9 121.2
C9 C10 C11 121.43(11)
C9 C10 H10 119.3
C11 C10 H10 119.3
C12 C11 C10 120.84(11)
C12 C11 H11 119.6
C10 C11 H11 119.6
C11 C12 C13 118.86(11)
C11 C12 H12 120.6
C13 C12 H12 120.6
C12 C13 C8 119.66(11)
C12 C13 C14 133.03(10)
C8 C13 C14 107.31(10)
C15 C14 C19 120.03(11)
C15 C14 C13 132.75(11)
C19 C14 C13 107.22(9)
C16 C15 C14 118.51(11)
C16 C15 H15 120.7
C14 C15 H15 120.7
C15 C16 C17 120.92(11)
C15 C16 H16 119.5
C17 C16 H16 119.5
C18 C17 C16 121.77(11)
C18 C17 H17 119.1
C16 C17 H17 119.1
C17 C18 C19 117.06(11)
C17 C18 H18 121.5
C19 C18 H18 121.5
C18 C19 N7 129.37(10)
C18 C19 C14 121.71(10)
N7 C19 C14 108.90(10)
C22 C21 N20 128.90(10)
C22 C21 C26 122.26(10)
N20 C21 C26 108.75(10)
C23 C22 C21 117.25(11)
C23 C22 H22 121.4
C21 C22 H22 121.4
C22 C23 C24 121.36(11)
C22 C23 H23 119.3
C24 C23 H23 119.3
C25 C24 C23 120.98(11)
C25 C24 H24 119.5
C23 C24 H24 119.5
C24 C25 C26 118.94(11)
C24 C25 H25 120.5
C26 C25 H25 120.5
C25 C26 C21 119.20(11)
C25 C26 C27 133.90(11)
C21 C26 C27 106.86(10)
C28 C27 C32 119.09(11)
C28 C27 C26 133.79(11)
C32 C27 C26 107.11(10)
C29 C28 C27 119.02(11)
C29 C28 H28 120.5
C27 C28 H28 120.5
C28 C29 C30 120.85(11)
C28 C29 H29 119.6
C30 C29 H29 119.6
C31 C30 C29 121.44(12)
C31 C30 H30 119.3
C29 C30 H30 119.3
C30 C31 C32 117.40(11)
C30 C31 H31 121.3
C32 C31 H31 121.3
C31 C32 N20 129.14(10)
C31 C32 C27 122.17(10)
N20 C32 C27 108.63(10)
N37 C33 O34 111.93(9)
N37 C33 C4 130.81(10)
O34 C33 C4 117.20(9)
N36 C35 O34 112.15(10)
N36 C35 C38 128.29(10)
O34 C35 C38 119.56(10)
C43 C38 C39 120.16(12)
C43 C38 C35 120.92(11)
C39 C38 C35 118.93(12)
C40 C39 C38 119.22(14)
C40 C39 H39 120.4
C38 C39 H39 120.4
C39 C40 C41 120.48(14)
C39 C40 H40 119.8
C41 C40 H40 119.8
C42 C41 C40 120.19(12)
C42 C41 H41 119.9
C40 C41 H41 119.9
C41 C42 C43 120.15(14)
C41 C42 H42 119.9
C43 C42 H42 119.9
C38 C43 C42 119.80(13)
C38 C43 H43 120.1
C42 C43 H43 120.1
N48 C44 O45 112.73(9)
N48 C44 C5 126.44(10)
O45 C44 C5 120.33(9)
N47 C46 O45 112.45(10)
N47 C46 C49 130.37(10)
O45 C46 C49 117.15(9)
C50 C49 C54 120.14(11)
C50 C49 C46 119.95(11)
C54 C49 C46 119.87(10)
C51 C50 C49 119.30(11)
C51 C50 H50 120.4
C49 C50 H50 120.4
C52 C51 C50 120.63(11)
C52 C51 H51 119.7
C50 C51 H51 119.7
C53 C52 C51 120.11(11)
C53 C52 H52 119.9
C51 C52 H52 119.9
C52 C53 C54 120.01(11)
C52 C53 H53 120.0
C54 C53 H53 120.0
C53 C54 C49 119.82(11)
C53 C54 H54 120.1
C49 C54 H54 120.1

loop_
_geom_bond_atom_site_label_1
_geom_bond_atom_site_label_2
_geom_bond_distance
O34 C35 1.3635(13)
O34 C33 1.3685(13)
O45 C44 1.3551(13)
O45 C46 1.3609(13)
N7 C19 1.4036(14)
N7 C8 1.4126(14)
N7 C1 1.4160(14)
N20 C32 1.3979(14)
N20 C21 1.4007(14)
N20 C2 1.4159(14)
N36 C35 1.2894(16)
N36 N37 1.4044(14)
N37 C33 1.2882(15)
N47 C46 1.2958(15)
N47 N48 1.4092(13)
N48 C44 1.2922(15)
C1 C6 1.3903(15)
C1 C2 1.4014(15)
C2 C3 1.3902(15)
C3 C4 1.3959(15)
C3 H3 0.9500
C4 C5 1.4103(15)
C4 C33 1.4662(15)
C5 C6 1.3893(15)
C5 C44 1.4698(15)
C6 H6 0.9500
C8 C9 1.3893(16)
C8 C13 1.4050(15)
C9 C10 1.3888(17)
C9 H9 0.9500
C10 C11 1.3946(17)
C10 H10 0.9500
C11 C12 1.3791(18)
C11 H11 0.9500
C12 C13 1.3969(16)
C12 H12 0.9500
C13 C14 1.4425(16)
C14 C15 1.3974(16)
C14 C19 1.4063(16)
C15 C16 1.3790(19)
C15 H15 0.9500
C16 C17 1.3979(19)
C16 H16 0.9500
C17 C18 1.3891(17)
C17 H17 0.9500
C18 C19 1.3931(16)
C18 H18 0.9500
C21 C22 1.3913(16)
C21 C26 1.4095(16)
C22 C23 1.3866(17)
C22 H22 0.9500
C23 C24 1.4013(18)
C23 H23 0.9500
C24 C25 1.3814(19)
C24 H24 0.9500
C25 C26 1.3972(16)
C25 H25 0.9500
C26 C27 1.4488(17)
C27 C28 1.3996(17)
C27 C32 1.4100(15)
C28 C29 1.3829(19)
C28 H28 0.9500
C29 C30 1.3991(18)
C29 H29 0.9500
C30 C31 1.3860(17)
C30 H30 0.9500
C31 C32 1.3903(17)
C31 H31 0.9500
C35 C38 1.4561(16)
C38 C43 1.3878(18)
C38 C39 1.3994(18)
C39 C40 1.387(2)
C39 H39 0.9500
C40 C41 1.387(3)
C40 H40 0.9500
C41 C42 1.377(2)
C41 H41 0.9500
C42 C43 1.3919(18)
C42 H42 0.9500
C43 H43 0.9500
C46 C49 1.4595(16)
C49 C50 1.3906(16)
C49 C54 1.3957(16)
C50 C51 1.3844(18)
C50 H50 0.9500
C51 C52 1.3838(19)
C51 H51 0.9500
C52 C53 1.3821(18)
C52 H52 0.9500
C53 C54 1.3846(17)
C53 H53 0.9500
C54 H54 0.9500

loop_
_geom_torsion_atom_site_label_1
_geom_torsion_atom_site_label_2
_geom_torsion_atom_site_label_3
_geom_torsion_atom_site_label_4
_geom_torsion
C35 N36 N37 C33 0.71(14)
C46 N47 N48 C44 -0.81(12)
C19 N7 C1 C6 44.84(15)
C8 N7 C1 C6 -112.08(12)
C19 N7 C1 C2 -138.25(11)
C8 N7 C1 C2 64.83(14)
C6 C1 C2 C3 5.20(15)
N7 C1 C2 C3 -171.75(10)
C6 C1 C2 N20 -172.43(9)
N7 C1 C2 N20 10.62(16)
C32 N20 C2 C3 55.99(15)
C21 N20 C2 C3 -112.83(12)
C32 N20 C2 C1 -126.39(12)
C21 N20 C2 C1 64.79(14)
C1 C2 C3 C4 -2.30(16)
N20 C2 C3 C4 175.36(10)
C2 C3 C4 C5 -2.04(16)
C2 C3 C4 C33 179.52(10)
C3 C4 C5 C6 3.38(15)
C33 C4 C5 C6 -178.29(10)
C3 C4 C5 C44 -178.92(10)
C33 C4 C5 C44 -0.59(17)
C4 C5 C6 C1 -0.43(16)
C44 C5 C6 C1 -178.39(10)
C2 C1 C6 C5 -3.91(16)
N7 C1 C6 C5 173.11(10)
C19 N7 C8 C9 -176.01(11)
C1 N7 C8 C9 -15.71(17)
C19 N7 C8 C13 2.42(11)
C1 N7 C8 C13 162.73(10)
C13 C8 C9 C10 2.32(16)
N7 C8 C9 C10 -179.42(11)
C8 C9 C10 C11 -0.66(17)
C9 C10 C11 C12 -0.90(18)
C10 C11 C12 C13 0.81(17)
C11 C12 C13 C8 0.81(16)
C11 C12 C13 C14 -178.36(11)
C9 C8 C13 C12 -2.44(16)
N7 C8 C13 C12 178.98(9)
C9 C8 C13 C14 176.93(10)
N7 C8 C13 C14 -1.66(12)
C12 C13 C14 C15 -0.3(2)
C8 C13 C14 C15 -179.50(12)
C12 C13 C14 C19 179.52(12)
C8 C13 C14 C19 0.27(12)
C19 C14 C15 C16 -0.08(17)
C13 C14 C15 C16 179.67(11)
C14 C15 C16 C17 0.43(18)
C15 C16 C17 C18 -0.25(19)
C16 C17 C18 C19 -0.29(17)
C17 C18 C19 N7 178.80(10)
C17 C18 C19 C14 0.64(16)
C8 N7 C19 C18 179.40(11)
C1 N7 C19 C18 19.43(17)
C8 N7 C19 C14 -2.25(11)
C1 N7 C19 C14 -162.22(10)
C15 C14 C19 C18 -0.47(16)
C13 C14 C19 C18 179.73(10)
C15 C14 C19 N7 -178.97(10)
C13 C14 C19 N7 1.23(12)
C32 N20 C21 C22 -175.48(10)
C2 N20 C21 C22 -4.93(17)
C32 N20 C21 C26 1.03(12)
C2 N20 C21 C26 171.58(9)
N20 C21 C22 C23 176.36(10)
C26 C21 C22 C23 0.27(16)
C21 C22 C23 C24 0.42(16)
C22 C23 C24 C25 -0.45(18)
C23 C24 C25 C26 -0.21(17)
C24 C25 C26 C21 0.87(16)
C24 C25 C26 C27 -176.36(12)
C22 C21 C26 C25 -0.92(16)
N20 C21 C26 C25 -177.71(9)
C22 C21 C26 C27 177.00(10)
N20 C21 C26 C27 0.21(12)
C25 C26 C27 C28 -4.7(2)
C21 C26 C27 C28 177.80(12)
C25 C26 C27 C32 176.12(12)
C21 C26 C27 C32 -1.35(12)
C32 C27 C28 C29 0.83(17)
C26 C27 C28 C29 -178.25(12)
C27 C28 C29 C30 -0.90(19)
C28 C29 C30 C31 -0.1(2)
C29 C30 C31 C32 1.22(18)
C30 C31 C32 N20 175.75(11)
C30 C31 C32 C27 -1.28(17)
C21 N20 C32 C31 -179.25(11)
C2 N20 C32 C31 10.52(18)
C21 N20 C32 C27 -1.90(12)
C2 N20 C32 C27 -172.13(10)
C28 C27 C32 C31 0.27(17)
C26 C27 C32 C31 179.57(10)
C28 C27 C32 N20 -177.30(10)
C26 C27 C32 N20 2.00(12)
N36 N37 C33 O34 -0.71(14)
N36 N37 C33 C4 176.36(11)
C35 O34 C33 N37 0.43(12)
C35 O34 C33 C4 -177.07(9)
C3 C4 C33 N37 -173.84(12)
C5 C4 C33 N37 7.82(19)
C3 C4 C33 O34 3.10(15)
C5 C4 C33 O34 -175.24(10)
N37 N36 C35 O34 -0.46(14)
N37 N36 C35 C38 179.84(11)
C33 O34 C35 N36 0.05(12)
C33 O34 C35 C38 179.78(10)
N36 C35 C38 C43 -176.37(12)
O34 C35 C38 C43 3.95(17)
N36 C35 C38 C39 3.84(19)
O34 C35 C38 C39 -175.84(10)
C43 C38 C39 C40 -0.43(18)
C35 C38 C39 C40 179.36(11)
C38 C39 C40 C41 -0.1(2)
C39 C40 C41 C42 0.4(2)
C40 C41 C42 C43 -0.2(2)
C39 C38 C43 C42 0.66(18)
C35 C38 C43 C42 -179.13(11)
C41 C42 C43 C38 -0.33(19)
N47 N48 C44 O45 0.64(12)
N47 N48 C44 C5 172.50(10)
C46 O45 C44 N48 -0.23(12)
C46 O45 C44 C5 -172.64(9)
C6 C5 C44 N48 -44.39(15)
C4 C5 C44 N48 137.82(12)
C6 C5 C44 O45 126.90(10)
C4 C5 C44 O45 -50.89(15)
N48 N47 C46 O45 0.71(13)
N48 N47 C46 C49 -177.53(11)
C44 O45 C46 N47 -0.33(12)
C44 O45 C46 C49 178.16(9)
N47 C46 C49 C50 28.24(18)
O45 C46 C49 C50 -149.93(11)
N47 C46 C49 C54 -154.18(12)
O45 C46 C49 C54 27.65(15)
C54 C49 C50 C51 0.34(18)
C46 C49 C50 C51 177.92(11)
C49 C50 C51 C52 -0.3(2)
C50 C51 C52 C53 -0.1(2)
C51 C52 C53 C54 0.50(19)
C52 C53 C54 C49 -0.43(18)
C50 C49 C54 C53 0.01(17)
C46 C49 C54 C53 -177.56(10)
